data_2021443
loop_
_publ_author_name
'Prateek Bhojane'
'Armel Le Bail'
'Parasharam M. Shirage'

_publ_contact_author_address
;
Discipline of Metallurgy Engineering and Materials Science
Indian Institute of Technology Indore
Khandwa Road
Simrol
Indore 453 552
India
;
_publ_contact_author_email pmshirage@iiti.ac.in
_publ_contact_author_name 'Parasharam M. Shirage'
_publ_section_title
;
 A quarter of a century after its synthesis and with >200 papers based on
 its use, `Co(CO~3~)~0.5~(OH)\\cdot0.11H~2~O' proves to be
 Co~6~(CO~3~)~2~(OH)~8~\\cdotH~2~O from synchrotron powder diffraction
 data
;
_journal_coeditor_code SK3716
_journal_date_accepted 2018-12-14
_journal_date_recd_electronic 2018-11-19
_journal_issue 1
_journal_name_full 'Acta Crystallographica, Section C'
_journal_page_first 61
_journal_page_last 64
_journal_paper_category FA
_journal_paper_doi 10.1107/S2053229618017734
_journal_volume 75
_journal_year 2019
_chemical_formula_iupac 'Co6 (C O3)2 (O H)8, H2 O'
_chemical_formula_moiety 'Co6, (CO 3)2, (O H)8, (H2 O)'
_chemical_formula_sum 'C2 H10 Co6 O15'
_chemical_formula_weight 627.69
_chemical_name_common 'Hexacobalt(II) bicarbonate octahydroxide monohydrate'
_chemical_name_systematic 'Hexacobalt(II) bis(carbonate) octahydroxide monohydrate'
_space_group_IT_number 189
_symmetry_cell_setting hexagonal
_symmetry_space_group_name_Hall 'P -6 -2'
_symmetry_space_group_name_H-M 'P -6 2 m'
_cell_angle_alpha 90.0000
_cell_angle_beta 90.0000
_cell_angle_gamma 120.000
_cell_formula_units_Z 1
_cell_length_a 10.3236(4)
_cell_length_b 10.3236(4)
_cell_length_c 3.12244(15)
_cell_measurement_temperature 293
_cell_volume 288.20(2)
_computing_molecular_graphics
;
<i>DIAMOND</i> (Brandenburg, 1999)
;
_computing_publication_material
;
<i>publCIF</i> (Westrip, 2010)
;
_computing_structure_refinement
;
<i>FULLPROF</i> (Rodriguez-Carvajal, 1993)
;
_computing_structure_solution
;
<i>McMaille</i> (Le Bail, 2004) and <i>ESPOIR</i> (Le Bail,
2001)
;
_diffrn_ambient_temperature 293
_diffrn_measurement_device_type MAR345dif
_diffrn_radiation_type synchrotron
_diffrn_radiation_wavelength 0.8077
_diffrn_source synchrotron
_exptl_absorpt_coefficient_mu 12.057
_exptl_absorpt_correction_type none
_exptl_crystal_density_diffrn 3.617
_exptl_crystal_F_000 304
_pd_block_id p-62m
_pd_calc_method 'Rietveld Refinement'
_pd_char_colour 'light pink'
_pd_char_particle_morphology 'powder of nanoneedles'
_pd_instr_location India
_pd_meas_2theta_range_inc 0.019610
_pd_meas_2theta_range_max 58.98621
_pd_meas_2theta_range_min 4.00000
_pd_meas_number_of_points 2805
_pd_meas_scan_method step
_pd_prep_temperature 293
_pd_proc_2theta_range_inc 0.019610
_pd_proc_2theta_range_max 58.8696
_pd_proc_2theta_range_min 3.8834
_pd_proc_ls_prof_R_factor 3.7141
_pd_proc_ls_prof_wR_expected 2.4654
_pd_proc_ls_prof_wR_factor 4.8270
_pd_proc_wavelength 0.807700
_pd_spec_mounting 'quartz capillary'
_pd_spec_mount_mode transmission
_pd_spec_shape cylinder
_pd_spec_size_axial 0.5
_pd_spec_size_equat 0.5
_refine_ls_goodness_of_fit_all 1.9579
_refine_ls_hydrogen_treatment noref
_refine_ls_number_parameters 50
_refine_ls_number_reflns 171
_refine_ls_number_restraints 0
_refine_ls_shift/su_max 0
_cod_data_source_file sk3716sup1.cif
_cod_data_source_block I
_cod_database_code 2021443

loop_
_space_group_symop_id
_space_group_symop_operation_xyz
1 x,y,z
2 -x+y,-x,-z
3 -y,x-y,z
4 x,y,-z
5 -x+y,-x,z
6 -y,x-y,-z
7 y,x,z
8 x-y,-y,-z
9 -x,-x+y,z
10 y,x,-z
11 x-y,-y,z
12 -x,-x+y,-z

loop_
_atom_site_type_symbol
_atom_site_label
_atom_site_fract_x
_atom_site_fract_y
_atom_site_fract_z
_atom_site_U_iso_or_equiv
_atom_site_thermal_displace_type
_atom_site_calc_flag
_atom_site_refinement_flags
_atom_site_occupancy
_atom_site_disorder_assembly
_atom_site_disorder_group
Co Co1 0.42427(12) 0.00000 0.00000 0.0180(4) Uiso . . 1.000 . .
Co Co2 0.36174(19) 0.2336(2) 0.50000 0.0328(7) Uiso . . 0.500 . .
O O1 0.5360(4) 0.2464(4) 0.00000 0.0278(9) Uiso . . 1.000 . .
O O2 0.1908(5) 0.1908(5) 0.00000 0.0278(9) Uiso . . 1.000 . .
O O3 0.5545(6) 0.00000 0.50000 0.0278(9) Uiso . . 1.000 . .
O O4 0.2852(7) 0.00000 0.50000 0.0278(9) Uiso . . 1.000 . .
C C1 0.66667 0.33333 0.00000 0.0278(9) Uiso . . 1.000 . .

loop_
_atom_type_symbol
_atom_type_scat_Cromer_Mann_a1
_atom_type_scat_Cromer_Mann_a2
_atom_type_scat_Cromer_Mann_a3
_atom_type_scat_Cromer_Mann_a4
_atom_type_scat_Cromer_Mann_b1
_atom_type_scat_Cromer_Mann_b2
_atom_type_scat_Cromer_Mann_b3
_atom_type_scat_Cromer_Mann_b4
_atom_type_scat_Cromer_Mann_c
_atom_type_scat_dispersion_real
_atom_type_scat_dispersion_imag
_atom_type_scat_source
Co 12.28410 7.34090 4.00340 2.34880 4.27910 0.27840 13.53590 71.16920 1.01180 0.29900 0.97300 International_Tables_for_Crystallography_Vol.C(1991)_Tables_6.1.1.4_and_6.1.1.5
C 2.31000 1.02000 1.58860 0.86500 20.84390 10.20750 0.56870 51.65120 0.21560 0.00200 0.00200 International_Tables_for_Crystallography_Vol.C(1991)_Tables_6.1.1.4_and_6.1.1.5
O 3.04850 2.28680 1.54630 0.86700 13.27710 5.70110 0.32390 32.90890 0.25080 0.00800 0.00600 International_Tables_for_Crystallography_Vol.C(1991)_Tables_6.1.1.4_and_6.1.1.5

loop_
_geom_angle_atom_site_label_1
_geom_angle_atom_site_label_2
_geom_angle_atom_site_label_3
_geom_angle_site_symmetry_1
_geom_angle_site_symmetry_2
_geom_angle_site_symmetry_3
_geom_angle
_geom_angle_publ_flag
O1 Co1 O3 . . . 92.01(8) yes
O1 Co1 O4 . . . 87.92(8) yes
O1 Co1 O3 . . 1_554 92.01(8) yes
O1 Co1 O4 . . 1_554 87.92(8) yes
O1 Co1 O1 . . 8_555 173.9(2) yes
O3 Co1 O4 . . . 83.34(19) yes
O3 Co1 O3 . . 1_554 98.53(19) yes
O3 Co1 O4 . . 1_554 178.1(2) yes
O1 Co1 O3 8_555 . . 92.01(11) yes
O3 Co1 O4 1_554 . . 178.1(2) yes
O4 Co1 O4 . . 1_554 94.8(2) yes
O1 Co1 O4 8_555 . . 87.92(12) yes
O3 Co1 O4 1_554 . 1_554 83.34(19) yes
O1 Co1 O3 8_555 . 1_554 92.01(11) yes
O1 Co1 O4 8_555 . 1_554 87.92(12) yes
O2 Co2 O4 . . . 88.10(19) yes
O2 Co2 O2 . . 1_556 88.94(17) yes
O2 Co2 O3 . . 2_666 95.0(2) yes
O2 Co2 O4 1_556 . . 88.10(19) yes
O3 Co2 O4 2_666 . . 175.6(3) yes
O2 Co2 O3 1_556 . 2_666 95.0(2) yes
Co1 O1 C1 . . . 127.7(3) yes
Co2 O2 Co2 . . 1_554 88.9(2) yes
Co2 O2 Co2 . . 7_554 120.7(2) yes
Co2 O2 Co2 . . 7_555 61.87(10) yes
Co2 O2 Co2 1_554 . 7_554 61.87(10) yes
Co2 O2 Co2 1_554 . 7_555 120.7(2) yes
Co2 O2 Co2 7_554 . 7_555 88.94(17) yes
Co1 O3 Co1 . . 1_556 98.5(3) yes
Co1 O3 Co2 . . 3_655 121.46(6) yes
Co1 O3 Co2 . . 9_655 121.46(6) yes
Co1 O3 Co2 1_556 . 3_655 121.46(6) yes
Co1 O3 Co2 1_556 . 9_655 121.46(6) yes
Co2 O3 Co2 3_655 . 9_655 73.8(3) yes
Co1 O4 Co2 . . . 97.59(11) yes
Co1 O4 Co1 . . 1_556 94.8(3) yes
Co1 O4 Co2 . . 8_556 97.60(12) yes
Co1 O4 Co2 1_556 . . 97.59(11) yes
Co2 O4 Co2 . . 8_556 157.5(4) yes
Co1 O4 Co2 1_556 . 8_556 97.60(12) yes
O1 C1 O1 . . 2_665 120.0(4) yes
O1 C1 O1 . . 3_655 120.0(3) yes
O1 C1 O1 2_665 . 3_655 120.0(4) yes

loop_
_geom_bond_atom_site_label_1
_geom_bond_atom_site_label_2
_geom_bond_site_symmetry_1
_geom_bond_site_symmetry_2
_geom_bond_distance
_geom_bond_publ_flag
Co1 O1 . . 2.206(4) yes
Co1 O3 . . 2.060(4) yes
Co1 O4 . . 2.121(5) yes
Co1 O3 . 1_554 2.060(4) no
Co1 O4 . 1_554 2.121(5) no
Co1 O1 . 8_555 2.206(4) no
Co2 O1 . . 2.335(4) yes
Co2 O1 . 1_556 2.335(4) no
Co2 O2 . . 2.229(4) yes
Co2 O4 . . 2.130(2) yes
Co2 O2 . 1_556 2.229(4) no
Co2 O3 . 2_666 1.908(6) yes
O1 C1 . . 1.189(4) yes

loop_
_geom_torsion_atom_site_label_1
_geom_torsion_atom_site_label_2
_geom_torsion_atom_site_label_3
_geom_torsion_atom_site_label_4
_geom_torsion_site_symmetry_1
_geom_torsion_site_symmetry_2
_geom_torsion_site_symmetry_3
_geom_torsion_site_symmetry_4
_geom_torsion
_geom_torsion_publ_flag
O3 Co1 O1 C1 . . . . 49.31(13) no
O4 Co1 O1 C1 . . . . 132.56(15) no
O1 Co1 O4 Co2 . . . . 6.07(19) no
O3 Co1 O4 Co2 . . . . 98.33(17) no
O2 Co2 O4 Co1 . . . . 87.6(2) no

_cod_database_fobs_code 2021443
